data_9003043
loop_
_publ_author_name
'Dinnebier, R. E.'
'Carlson, S.'
'Hanfland, M.'
'Jansen, M.'

_publ_section_title
;
 Bulk modulus and high-pressure crystal structures of minium, Pb3O4,
 determined by X-ray powder diffraction
 Sample: Phase III of Pb3O4 at 13.3 GPa
;
_journal_name_full 'American Mineralogist'
_journal_page_first 996
_journal_page_last 1002
_journal_volume 88
_journal_year 2003
_chemical_formula_structural Pb3O4
_chemical_formula_sum 'O4 Pb3'
_chemical_name_mineral Minium
_space_group_IT_number 55
_symmetry_space_group_name_Hall '-P 2 2ab'
_symmetry_space_group_name_H-M 'P b a m'
_cell_angle_alpha 90
_cell_angle_beta 90
_cell_angle_gamma 90
_cell_length_a 9.3812
_cell_length_b 6.4610
_cell_length_c 3.3168
_cell_formula_units_Z 2
_cell_volume 201.038
_database_code_amcsd 0003132
_exptl_crystal_density_diffrn 11.326
_cod_original_formula_sum 'Pb3 O4'
_cod_database_code 9003043

loop_
_space_group_symop_operation_xyz
x,y,z
1/2+x,1/2-y,z
1/2-x,1/2+y,-z
1/2-x,1/2+y,z
1/2+x,1/2-y,-z
x,y,-z
-x,-y,z
-x,-y,-z

loop_
_atom_site_label
_atom_site_fract_x
_atom_site_fract_y
_atom_site_fract_z
_atom_site_U_iso_or_equiv
Pb1 0.67564 0.94970 0.50000 0.01400
Pb2 0.50000 0.50000 0.00000 0.01700
O1 0.31320 0.30140 0.00000 0.04200
O2 0.58410 0.31080 0.50000 0.04200

loop_
_cod_related_entry_id
_cod_related_entry_database
_cod_related_entry_code
1 ChemSpider 26666405
2 AMCSD 0003132
